data_1526548
loop_
_publ_author_name
'Karen, P.'
'Kjekshus, A.'
'Karen, V.'
'Huang, Q.'
'Mighell, A.D.'
'Santoro, A.'

_publ_section_title
;
 Neutron powder diffraction study of the crystal structure of the
 oxycarbonate phase Y Ba2 Cu2.85 (C O3)0.15 O6.73
;
_journal_name_full 'Physica C (Amsterdam)'
_journal_page_first 279
_journal_page_last 286
_journal_volume 336
_journal_year 2000
_chemical_formula_sum 'C0.144 Ba2 Cu2.85 O7.162 Y'
_chemical_name_systematic 'Y Ba2 Cu2.85 (C O3)0.144 O6.73'
_space_group_IT_number 123
_symmetry_space_group_name_Hall '-P 4 2'
_symmetry_space_group_name_H-M 'P 4/m m m'
_cell_angle_alpha 90
_cell_angle_beta 90
_cell_angle_gamma 90
_cell_formula_units_Z 1
_cell_length_a 3.8717
_cell_length_b 3.8717
_cell_length_c 11.607
_cell_volume 173.990
_citation_journal_id_ASTM PHYCE6
_cod_data_source_file Karen_PHYCE6_2000_426.cif
_cod_data_source_block C0.144Ba2Cu2.85O7.162Y1
_cod_original_cell_volume 173.9896
_cod_original_formula_sum 'C0.144 Ba2 Cu2.85 O7.162 Y1'
_cod_database_code 1526548

loop_
_symmetry_equiv_pos_as_xyz
x,y,z
-y,x,z
-x,-y,z
y,-x,z
x,-y,-z
y,x,-z
-x,y,-z
-y,-x,-z
-x,-y,-z
y,-x,-z
x,y,-z
-y,x,-z
-x,y,z
-y,-x,z
x,-y,z
y,x,z

loop_
_atom_site_label
_atom_site_type_symbol
_atom_site_fract_x
_atom_site_fract_y
_atom_site_fract_z
_atom_site_occupancy
_atom_site_U_iso_or_equiv
Y1 Y+3 0.5 0.5 0.5 1 0.0
O2 O-2 0 0 0.192 0.15 0.0
O3 O-2 0 0.5 0.376 1 0.0
O1 O-2 0 0 0.154 0.85 0.0
Cu1 Cu+2 0 0 0 0.85 0.0
Cu2 Cu+2 0 0 0.3544 1 0.0
O4 O-2 0.5 0 0 0.44 0.0
C1 C+4 0.123 0 0 0.036 0.0
Ba1 Ba+2 0.5 0.5 0.1809 1 0.0
O5 O-2 0.087 0.305 0 0.036 0.0
